data_7063284
loop_
_publ_author_name
'Kuang, Bao-long'
'Zhao, Bin-shan'
'Lu, Zu-jia'
'Wang, Ting-wei'
'Xie, Zhi-ming'
'Sun, Mou'
'Yu, Qi-yao'
'Zhang, Jian-guo'

_publ_section_title
;
 The new dual anion solvent-free nickel complex based on the
 pyridine-4-carbohydrazide ligand
;
_journal_issue 29
_journal_name_full 'New Journal of Chemistry'
_journal_page_first 12873
_journal_page_last 12876
_journal_paper_doi 10.1039/D4NJ02087A
_journal_volume 48
_journal_year 2024
_chemical_formula_moiety 'C12 H16 N8 Ni O8, 2(Cl O4)'
_chemical_formula_sum 'C12 H16 Cl2 N8 Ni O16'
_chemical_formula_weight 657.94
_space_group_crystal_system monoclinic
_space_group_IT_number 14
_space_group_name_Hall '-P 2ybc'
_space_group_name_H-M_alt 'P 1 21/c 1'
_atom_sites_solution_hydrogens geom
_atom_sites_solution_primary direct
_atom_sites_solution_secondary difmap
_audit_creation_date 2024-05-21
_audit_creation_method
;
Olex2 1.5
(compiled 2022.04.07 svn.rca3783a0 for OlexSys, GUI svn.r6498)
;
_audit_update_record
;
2024-06-11 deposited with the CCDC.	2024-06-24 downloaded from the CCDC.
;
_cell_angle_alpha 90.00
_cell_angle_beta 105.269(5)
_cell_angle_gamma 90.00
_cell_formula_units_Z 4
_cell_length_a 10.1017(4)
_cell_length_b 15.6632(7)
_cell_length_c 14.8448(8)
_cell_measurement_reflns_used 2911
_cell_measurement_temperature 120.65(10)
_cell_measurement_theta_max 27.9420
_cell_measurement_theta_min 3.9550
_cell_volume 2265.90(19)
_computing_cell_refinement
;
CrysAlisPro, Agilent Technologies,
Version 1.171.37.35 (release 13-08-2014 CrysAlis171 .NET)
(compiled Aug 13 2014,18:06:01)
;
_computing_data_collection
;
CrysAlisPro, Agilent Technologies,
Version 1.171.37.35 (release 13-08-2014 CrysAlis171 .NET)
(compiled Aug 13 2014,18:06:01)
;
_computing_data_reduction
;
CrysAlisPro, Agilent Technologies,
Version 1.171.37.35 (release 13-08-2014 CrysAlis171 .NET)
(compiled Aug 13 2014,18:06:01)
;
_computing_molecular_graphics 'Olex2 1.5 (Dolomanov et al., 2009)'
_computing_publication_material 'Olex2 1.5 (Dolomanov et al., 2009)'
_computing_structure_refinement 'SHELXL-97 (Sheldrick, 1997)'
_computing_structure_solution 'A short history of SHELX (Sheldrick, 2007)'
_diffrn_ambient_environment N~2~
_diffrn_ambient_temperature 120.65(10)
_diffrn_detector 'CCD plate'
_diffrn_detector_area_resol_mean 16.0971
_diffrn_detector_type Eos
_diffrn_measured_fraction_theta_full 0.9971
_diffrn_measured_fraction_theta_max 0.8237
_diffrn_measurement_details
;
#__ type_ start__ end____ width___ exp.time_
  1 omega   10.00   76.00   1.0000    3.0000
omega____ theta____ kappa____ phi______ frames
    -       16.0852   57.0000   90.0000 66

#__ type_ start__ end____ width___ exp.time_
  2 omega   51.00   83.00   1.0000    3.0000
omega____ theta____ kappa____ phi______ frames
    -       16.0852   57.0000  120.0000 32

#__ type_ start__ end____ width___ exp.time_
  3 omega  -19.00   41.00   1.0000    3.0000
omega____ theta____ kappa____ phi______ frames
    -       16.0852  -99.0000    0.0000 60

#__ type_ start__ end____ width___ exp.time_
  4 omega  -10.00   24.00   1.0000    3.0000
omega____ theta____ kappa____ phi______ frames
    -      -11.0070  -99.0000 -150.0000 34

#__ type_ start__ end____ width___ exp.time_
  5 omega   19.00   78.00   1.0000    3.0000
omega____ theta____ kappa____ phi______ frames
    -       16.0852   57.0000 -150.0000 59
;
_diffrn_measurement_device 'four-circle diffractometer'
_diffrn_measurement_device_type 'Xcalibur, Eos, Gemini'
_diffrn_measurement_method '\w scans'
_diffrn_orient_matrix_UB_11 0.0410816000
_diffrn_orient_matrix_UB_12 0.0173946000
_diffrn_orient_matrix_UB_13 0.0422883000
_diffrn_orient_matrix_UB_21 0.0496060000
_diffrn_orient_matrix_UB_22 -0.0325249000
_diffrn_orient_matrix_UB_23 0.0017988000
_diffrn_orient_matrix_UB_31 0.0340164000
_diffrn_orient_matrix_UB_32 0.0263171000
_diffrn_orient_matrix_UB_33 -0.0256998000
_diffrn_radiation_monochromator graphite
_diffrn_radiation_probe x-ray
_diffrn_radiation_type 'Mo K\a'
_diffrn_radiation_wavelength 0.71073
_diffrn_reflns_av_R_equivalents 0.0407
_diffrn_reflns_av_unetI/netI 0.0563
_diffrn_reflns_limit_h_max 10
_diffrn_reflns_limit_h_min -12
_diffrn_reflns_limit_k_max 19
_diffrn_reflns_limit_k_min -18
_diffrn_reflns_limit_l_max 18
_diffrn_reflns_limit_l_min -12
_diffrn_reflns_number 11196
_diffrn_reflns_theta_full 25.99
_diffrn_reflns_theta_max 25.99
_diffrn_reflns_theta_min 2.96
_diffrn_source 'Enhance (Mo) X-ray Source'
_exptl_absorpt_coefficient_mu 1.192
_exptl_absorpt_correction_T_max 1.00000
_exptl_absorpt_correction_T_min 0.82393
_exptl_absorpt_correction_type multi-scan
_exptl_absorpt_process_details
;
CrysAlisPro, Agilent Technologies,
Version 1.171.37.35 (release 13-08-2014 CrysAlis171 .NET)
(compiled Aug 13 2014,18:06:01)
Empirical absorption correction using spherical harmonics,
 implemented in SCALE3 ABSPACK scaling algorithm.
;
_exptl_crystal_density_diffrn 1.929
_exptl_crystal_density_method 'not measured'
_exptl_crystal_description block
_exptl_crystal_F_000 1336
_exptl_crystal_size_max 0.35
_exptl_crystal_size_mid 0.23
_exptl_crystal_size_min 0.17
_refine_diff_density_max 0.474
_refine_diff_density_min -0.762
_refine_diff_density_rms 0.094
_refine_ls_extinction_method none
_refine_ls_goodness_of_fit_ref 1.039
_refine_ls_hydrogen_treatment mixed
_refine_ls_matrix_type full
_refine_ls_number_parameters 352
_refine_ls_number_reflns 4358
_refine_ls_number_restraints 0
_refine_ls_restrained_S_all 1.039
_refine_ls_R_factor_all 0.0593
_refine_ls_R_factor_gt 0.0450
_refine_ls_shift/su_max 0.001
_refine_ls_shift/su_mean 0.000
_refine_ls_structure_factor_coef Fsqd
_refine_ls_weighting_details 'calc w=1/[\s^2^(Fo^2^)+(0.0444P)^2^+2.4259P] where P=(Fo^2^+2Fc^2^)/3'
_refine_ls_weighting_scheme calc
_refine_ls_wR_factor_gt 0.1012
_refine_ls_wR_factor_ref 0.1115
_reflns_number_gt 3479
_reflns_number_total 4358
_reflns_threshold_expression >2sigma(I)
_cod_data_source_file d4nj02087a2.cif
_cod_data_source_block exp_8879
_cod_depositor_comments 'Adding full bibliography for 7063284.cif.'
_cod_original_cell_volume 2265.91(18)
_cod_database_code 7063284
_reflns_odcompleteness_completeness 99.71
_reflns_odcompleteness_iscentric 1
_reflns_odcompleteness_theta 25.07
_olex2_refinement_description
;
1. Others
 Fixed Uiso: H9(0.025) H5(0.022) H2(0.024) H3(0.026) H3A(0.025) H3B(0.025)
 H1(0.029) H6(0.027) H6A(0.023) H6B(0.023) H10(0.03) H4(0.028) H4A(0.036)
 H12(0.025) H11(0.033) H5A(0.029)
 Fixed X: H9(0.3277) H5(0.5733) H2(0.8562) H3(1.0969) H3A(0.6442) H3B(0.7193)
 H1(1.3985) H6(1.075) H6A(0.712) H6B(0.7883) H10(0.1161) H4(1.3151) H4A(0.0501)
 H12(0.3882) H11(0.1742) H5A(1.2924)
 Fixed Y: H9(0.0568) H5(0.0724) H2(0.1554) H3(0.1888) H3A(0.1566) H3B(0.2286)
 H1(0.0266) H6(-0.0394) H6A(0.0002) H6B(0.0722) H10(0.1047) H4(0.1531)
 H4A(0.2353) H12(0.285) H11(0.3272) H5A(-0.0705)
 Fixed Z: H9(0.3916) H5(0.4315) H2(0.0407) H3(0.0813) H3A(0.07) H3B(0.1222)
 H1(0.1235) H6(0.2025) H6A(0.3523) H6B(0.4036) H10(0.4025) H4(0.0708)
 H4A(0.3518) H12(0.2825) H11(0.2943) H5A(0.1871)
;
_olex2_submission_special_instructions 'No special instructions were received'

loop_
_space_group_symop_id
_space_group_symop_operation_xyz
1 'x, y, z'
2 '-x, y+1/2, -z+1/2'
3 '-x, -y, -z'
4 'x, -y-1/2, z-1/2'

loop_
_atom_site_label
_atom_site_type_symbol
_atom_site_fract_x
_atom_site_fract_y
_atom_site_fract_z
_atom_site_U_iso_or_equiv
_atom_site_adp_type
_atom_site_occupancy
_atom_site_symmetry_multiplicity
_atom_site_calc_flag
_atom_site_refinement_flags
_atom_site_disorder_assembly
_atom_site_disorder_group
Ni1 Ni 0.71690(4) 0.11344(3) 0.23678(3) 0.01444(14) Uani 1 1 d . . .
Cl2 Cl 1.04189(9) -0.11310(5) 0.40677(6) 0.0229(2) Uani 1 1 d . . .
Cl1 Cl 0.49508(10) 0.35515(6) 0.10990(6) 0.0280(2) Uani 1 1 d . . .
C9 C 0.2975(4) 0.1114(2) 0.3716(2) 0.0210(8) Uani 1 1 d . . .
H9 H 0.3277 0.0568 0.3916 0.025 Uiso 1 1 calc R . .
O10 O 0.5188(3) 0.42722(15) 0.05515(17) 0.0269(6) Uani 1 1 d . . .
O5 O 0.7137(3) 0.26808(18) 0.40655(17) 0.0306(6) Uani 1 1 d . . .
O1 O 0.9012(2) 0.07647(15) 0.23276(15) 0.0189(5) Uani 1 1 d . . .
N5 N 0.5924(3) 0.08659(18) 0.3803(2) 0.0183(6) Uani 1 1 d . . .
H5 H 0.5733 0.0724 0.4315 0.022 Uiso 1 1 calc R . .
O7 O 0.7337(3) -0.05132(18) 0.08790(18) 0.0317(6) Uani 1 1 d . . .
N2 N 0.8401(3) 0.14379(18) 0.09343(19) 0.0201(6) Uani 1 1 d . . .
H2 H 0.8562 0.1554 0.0407 0.024 Uiso 1 1 calc R . .
N7 N 0.8233(3) 0.27415(18) 0.38460(19) 0.0195(6) Uani 1 1 d . . .
O6 O 0.5827(2) -0.00008(16) 0.15405(17) 0.0254(6) Uani 1 1 d . . .
N8 N 0.6135(3) -0.04846(18) 0.0927(2) 0.0217(7) Uani 1 1 d . . .
C3 C 1.1354(4) 0.1363(2) 0.1031(2) 0.0220(8) Uani 1 1 d . . .
H3 H 1.0969 0.1888 0.0813 0.026 Uiso 1 1 calc R . .
C1 C 0.9271(3) 0.0992(2) 0.1584(2) 0.0189(7) Uani 1 1 d . . .
N3 N 0.7188(3) 0.17153(19) 0.11550(19) 0.0212(7) Uani 1 1 d . . .
H3A H 0.6442 0.1566 0.0700 0.025 Uiso 1 1 calc R . .
H3B H 0.7193 0.2286 0.1222 0.025 Uiso 1 1 calc R . .
O16 O 1.1533(4) -0.0543(2) 0.4262(3) 0.0631(10) Uani 1 1 d . . .
O8 O 0.5204(3) -0.09036(17) 0.04013(19) 0.0333(7) Uani 1 1 d . . .
C8 C 0.3794(3) 0.1660(2) 0.3347(2) 0.0167(7) Uani 1 1 d . . .
N1 N 1.3177(3) 0.0391(2) 0.1281(2) 0.0239(7) Uani 1 1 d . . .
H1 H 1.3985 0.0266 0.1235 0.029 Uiso 1 1 calc R . .
C7 C 0.5108(3) 0.1367(2) 0.3179(2) 0.0157(7) Uani 1 1 d . . .
O2 O 0.5377(2) 0.15726(15) 0.24346(15) 0.0188(5) Uani 1 1 d . . .
O3 O 0.8473(2) 0.22857(15) 0.32035(16) 0.0220(5) Uani 1 1 d . . .
O11 O 0.4642(3) 0.28164(17) 0.0523(2) 0.0444(8) Uani 1 1 d . . .
C6 C 1.1219(4) -0.0003(2) 0.1753(2) 0.0226(8) Uani 1 1 d . . .
H6 H 1.0750 -0.0394 0.2025 0.027 Uiso 1 1 calc R . .
N6 N 0.7135(3) 0.05742(18) 0.35830(19) 0.0188(6) Uani 1 1 d . . .
H6A H 0.7120 0.0002 0.3523 0.023 Uiso 1 1 calc R . .
H6B H 0.7883 0.0722 0.4036 0.023 Uiso 1 1 calc R . .
C2 C 1.0629(3) 0.0779(2) 0.1427(2) 0.0179(7) Uani 1 1 d . . .
C10 C 0.1719(4) 0.1399(3) 0.3779(2) 0.0250(8) Uani 1 1 d . . .
H10 H 0.1161 0.1047 0.4025 0.030 Uiso 1 1 calc R . .
O14 O 1.0685(3) -0.1792(2) 0.3484(2) 0.0596(10) Uani 1 1 d . . .
C4 C 1.2648(4) 0.1150(2) 0.0967(2) 0.0237(8) Uani 1 1 d . . .
H4 H 1.3151 0.1531 0.0708 0.028 Uiso 1 1 calc R . .
N4 N 0.1298(3) 0.2187(2) 0.3483(2) 0.0297(8) Uani 1 1 d . . .
H4A H 0.0501 0.2353 0.3518 0.036 Uiso 1 1 calc R . .
C12 C 0.3337(4) 0.2479(2) 0.3061(2) 0.0212(8) Uani 1 1 d . . .
H12 H 0.3882 0.2850 0.2825 0.025 Uiso 1 1 calc R . .
O13 O 1.0324(4) -0.1481(3) 0.4931(2) 0.0669(11) Uani 1 1 d . . .
O12 O 0.6160(4) 0.33769(19) 0.1820(2) 0.0628(11) Uani 1 1 d . . .
C11 C 0.2068(4) 0.2728(2) 0.3135(3) 0.0278(9) Uani 1 1 d . . .
H11 H 0.1742 0.3272 0.2943 0.033 Uiso 1 1 calc R . .
O15 O 0.9176(3) -0.0726(2) 0.3602(2) 0.0555(9) Uani 1 1 d . . .
O4 O 0.9148(2) 0.32540(15) 0.42571(16) 0.0244(6) Uani 1 1 d . . .
C5 C 1.2513(4) -0.0184(2) 0.1664(2) 0.0241(8) Uani 1 1 d . . .
H5A H 1.2924 -0.0705 0.1871 0.029 Uiso 1 1 calc R . .
O9 O 0.3874(5) 0.3760(2) 0.1494(3) 0.0955(18) Uani 1 1 d . . .

loop_
_atom_site_aniso_label
_atom_site_aniso_U_11
_atom_site_aniso_U_22
_atom_site_aniso_U_33
_atom_site_aniso_U_23
_atom_site_aniso_U_13
_atom_site_aniso_U_12
Ni1 0.0106(2) 0.0215(3) 0.0122(2) 0.00146(17) 0.00481(16) 0.00185(17)
Cl2 0.0254(5) 0.0217(5) 0.0223(5) 0.0037(4) 0.0071(3) 0.0033(4)
Cl1 0.0342(5) 0.0244(5) 0.0284(5) 0.0042(4) 0.0137(4) 0.0052(4)
C9 0.0213(19) 0.027(2) 0.0164(18) 0.0009(15) 0.0079(14) -0.0016(15)
O10 0.0412(16) 0.0186(13) 0.0253(14) 0.0023(10) 0.0167(12) 0.0002(12)
O5 0.0218(14) 0.0445(17) 0.0310(15) -0.0109(13) 0.0169(11) -0.0053(12)
O1 0.0162(12) 0.0247(13) 0.0178(13) -0.0004(10) 0.0079(9) 0.0016(10)
N5 0.0155(15) 0.0192(15) 0.0218(16) 0.0032(12) 0.0079(12) 0.0011(12)
O7 0.0224(15) 0.0412(17) 0.0345(16) -0.0091(13) 0.0128(11) 0.0039(12)
N2 0.0174(15) 0.0266(16) 0.0187(15) 0.0036(12) 0.0090(12) 0.0043(13)
N7 0.0202(16) 0.0189(15) 0.0186(15) 0.0006(12) 0.0036(12) -0.0002(13)
O6 0.0214(14) 0.0296(14) 0.0267(14) -0.0100(11) 0.0086(11) 0.0007(11)
N8 0.0264(17) 0.0181(15) 0.0188(16) -0.0015(12) 0.0024(12) 0.0030(14)
C3 0.0208(19) 0.027(2) 0.0182(18) -0.0018(15) 0.0048(14) -0.0026(16)
C1 0.0188(18) 0.0164(18) 0.0215(19) -0.0029(14) 0.0055(14) -0.0026(14)
N3 0.0157(15) 0.0254(16) 0.0230(16) 0.0011(13) 0.0061(12) 0.0048(13)
O16 0.061(2) 0.057(2) 0.071(2) -0.0135(19) 0.0149(18) -0.0310(19)
O8 0.0320(16) 0.0281(15) 0.0341(16) -0.0085(12) -0.0014(12) -0.0019(13)
C8 0.0155(17) 0.0195(18) 0.0150(17) -0.0023(14) 0.0037(13) 0.0005(14)
N1 0.0162(16) 0.0325(18) 0.0238(16) -0.0118(14) 0.0065(12) 0.0004(14)
C7 0.0180(18) 0.0152(17) 0.0141(17) -0.0024(13) 0.0046(13) -0.0044(14)
O2 0.0168(12) 0.0246(13) 0.0157(13) 0.0015(10) 0.0057(9) 0.0004(10)
O3 0.0251(14) 0.0241(13) 0.0182(13) -0.0084(10) 0.0079(10) -0.0007(11)
O11 0.062(2) 0.0243(15) 0.0388(18) 0.0022(13) -0.0008(15) -0.0031(14)
C6 0.022(2) 0.0213(19) 0.024(2) -0.0022(15) 0.0068(15) -0.0021(16)
N6 0.0137(15) 0.0224(16) 0.0213(15) -0.0019(12) 0.0064(11) 0.0033(12)
C2 0.0158(18) 0.0228(18) 0.0150(17) -0.0061(14) 0.0040(13) 0.0003(15)
C10 0.0150(18) 0.040(2) 0.0208(19) -0.0027(16) 0.0054(14) -0.0016(17)
O14 0.056(2) 0.056(2) 0.062(2) -0.0319(18) 0.0078(17) 0.0097(18)
C4 0.0197(19) 0.033(2) 0.0196(19) -0.0038(16) 0.0080(14) -0.0026(16)
N4 0.0181(17) 0.041(2) 0.0311(18) -0.0077(15) 0.0079(13) 0.0057(15)
C12 0.025(2) 0.0220(19) 0.0172(19) -0.0024(14) 0.0061(14) -0.0010(15)
O13 0.070(2) 0.087(3) 0.055(2) 0.048(2) 0.0358(19) 0.027(2)
O12 0.085(3) 0.0309(17) 0.047(2) 0.0067(15) -0.0264(18) 0.0015(17)
C11 0.026(2) 0.026(2) 0.029(2) -0.0053(17) 0.0032(16) 0.0066(17)
O15 0.047(2) 0.061(2) 0.052(2) 0.0131(17) 0.0023(15) 0.0279(18)
O4 0.0232(14) 0.0247(14) 0.0250(14) -0.0071(11) 0.0059(10) -0.0068(11)
C5 0.025(2) 0.0194(19) 0.026(2) -0.0088(15) 0.0024(15) 0.0026(16)
O9 0.135(4) 0.052(2) 0.150(4) 0.051(2) 0.126(4) 0.051(2)

loop_
_atom_type_symbol
_atom_type_description
_atom_type_scat_dispersion_real
_atom_type_scat_dispersion_imag
_atom_type_scat_source
C C 0.0033 0.0016 'International Tables Vol C Tables 4.2.6.8 and 6.1.1.4'
H H 0.0000 0.0000 'International Tables Vol C Tables 4.2.6.8 and 6.1.1.4'
Cl Cl 0.1484 0.1585 'International Tables Vol C Tables 4.2.6.8 and 6.1.1.4'
N N 0.0061 0.0033 'International Tables Vol C Tables 4.2.6.8 and 6.1.1.4'
Ni Ni 0.3393 1.1124 'International Tables Vol C Tables 4.2.6.8 and 6.1.1.4'
O O 0.0106 0.0060 'International Tables Vol C Tables 4.2.6.8 and 6.1.1.4'

loop_
_geom_angle_atom_site_label_1
_geom_angle_atom_site_label_2
_geom_angle_atom_site_label_3
_geom_angle
_geom_angle_site_symmetry_1
_geom_angle_site_symmetry_3
_geom_angle_publ_flag
O1 Ni1 O6 100.37(9) . . ?
O1 Ni1 N3 82.80(10) . . ?
O1 Ni1 O3 80.81(9) . . ?
O1 Ni1 N6 97.96(10) . . ?
O6 Ni1 O3 178.82(8) . . ?
N3 Ni1 O6 90.82(11) . . ?
N3 Ni1 O3 89.40(10) . . ?
O2 Ni1 O1 176.47(10) . . ?
O2 Ni1 O6 83.08(9) . . ?
O2 Ni1 N3 96.46(10) . . ?
O2 Ni1 O3 95.74(9) . . ?
O2 Ni1 N6 82.74(10) . . ?
N6 Ni1 O6 89.72(10) . . ?
N6 Ni1 N3 178.98(11) . . ?
N6 Ni1 O3 90.05(10) . . ?
O14 Cl2 O16 109.2(2) . . ?
O13 Cl2 O16 107.7(2) . . ?
O13 Cl2 O14 109.7(2) . . ?
O15 Cl2 O16 111.2(2) . . ?
O15 Cl2 O14 108.4(2) . . ?
O15 Cl2 O13 110.7(2) . . ?
O11 Cl1 O10 109.69(16) . . ?
O11 Cl1 O12 107.85(19) . . ?
O12 Cl1 O10 109.64(19) . . ?
O9 Cl1 O10 108.32(18) . . ?
O9 Cl1 O11 111.6(3) . . ?
O9 Cl1 O12 109.7(3) . . ?
C8 C9 H9 120.6 . . ?
C10 C9 H9 120.6 . . ?
C10 C9 C8 118.7(3) . . ?
C1 O1 Ni1 111.3(2) . . ?
C7 N5 H5 121.8 . . ?
C7 N5 N6 116.4(3) . . ?
N6 N5 H5 121.8 . . ?
C1 N2 H2 121.9 . . ?
C1 N2 N3 116.3(3) . . ?
N3 N2 H2 121.9 . . ?
O5 N7 O3 121.2(3) . . ?
O5 N7 O4 121.1(3) . . ?
O4 N7 O3 117.7(3) . . ?
N8 O6 Ni1 126.7(2) . . ?
O7 N8 O6 119.2(3) . . ?
O7 N8 O8 122.6(3) . . ?
O8 N8 O6 118.2(3) . . ?
C2 C3 H3 120.5 . . ?
C4 C3 H3 120.5 . . ?
C4 C3 C2 118.9(3) . . ?
O1 C1 N2 122.8(3) . . ?
O1 C1 C2 119.4(3) . . ?
N2 C1 C2 117.8(3) . . ?
Ni1 N3 H3A 110.5 . . ?
Ni1 N3 H3B 110.5 . . ?
N2 N3 Ni1 106.21(19) . . ?
N2 N3 H3A 110.5 . . ?
N2 N3 H3B 110.5 . . ?
H3A N3 H3B 108.7 . . ?
C9 C8 C7 121.6(3) . . ?
C12 C8 C9 120.0(3) . . ?
C12 C8 C7 118.2(3) . . ?
C4 N1 H1 118.3 . . ?
C5 N1 H1 118.3 . . ?
C5 N1 C4 123.3(3) . . ?
N5 C7 C8 119.0(3) . . ?
O2 C7 N5 122.2(3) . . ?
O2 C7 C8 118.7(3) . . ?
C7 O2 Ni1 111.9(2) . . ?
N7 O3 Ni1 129.1(2) . . ?
C2 C6 H6 120.7 . . ?
C5 C6 H6 120.7 . . ?
C5 C6 C2 118.6(3) . . ?
Ni1 N6 H6A 110.4 . . ?
Ni1 N6 H6B 110.4 . . ?
N5 N6 Ni1 106.54(19) . . ?
N5 N6 H6A 110.4 . . ?
N5 N6 H6B 110.4 . . ?
H6A N6 H6B 108.6 . . ?
C3 C2 C1 121.8(3) . . ?
C6 C2 C3 119.9(3) . . ?
C6 C2 C1 118.0(3) . . ?
C9 C10 H10 120.1 . . ?
N4 C10 C9 119.8(3) . . ?
N4 C10 H10 120.1 . . ?
C3 C4 H4 120.3 . . ?
N1 C4 C3 119.4(3) . . ?
N1 C4 H4 120.3 . . ?
C10 N4 H4A 118.6 . . ?
C10 N4 C11 122.7(3) . . ?
C11 N4 H4A 118.6 . . ?
C8 C12 H12 120.6 . . ?
C11 C12 C8 118.7(3) . . ?
C11 C12 H12 120.6 . . ?
N4 C11 C12 119.9(3) . . ?
N4 C11 H11 120.0 . . ?
C12 C11 H11 120.0 . . ?
N1 C5 C6 119.8(3) . . ?
N1 C5 H5A 120.1 . . ?
C6 C5 H5A 120.1 . . ?

loop_
_geom_bond_atom_site_label_1
_geom_bond_atom_site_label_2
_geom_bond_distance
_geom_bond_site_symmetry_2
_geom_bond_publ_flag
Ni1 O1 1.965(2) . ?
Ni1 O6 2.373(2) . ?
Ni1 N3 2.022(3) . ?
Ni1 O2 1.963(2) . ?
Ni1 O3 2.380(2) . ?
Ni1 N6 2.014(3) . ?
Cl2 O16 1.424(3) . ?
Cl2 O14 1.421(3) . ?
Cl2 O13 1.420(3) . ?
Cl2 O15 1.414(3) . ?
Cl1 O10 1.447(3) . ?
Cl1 O11 1.419(3) . ?
Cl1 O12 1.422(3) . ?
Cl1 O9 1.403(3) . ?
C9 H9 0.9300 . ?
C9 C8 1.398(5) . ?
C9 C10 1.371(5) . ?
O5 N7 1.237(4) . ?
O1 C1 1.251(4) . ?
N5 H5 0.8600 . ?
N5 C7 1.324(4) . ?
N5 N6 1.422(4) . ?
O7 N8 1.235(4) . ?
N2 H2 0.8600 . ?
N2 C1 1.321(4) . ?
N2 N3 1.418(4) . ?
N7 O3 1.265(3) . ?
N7 O4 1.255(4) . ?
O6 N8 1.284(4) . ?
N8 O8 1.241(4) . ?
C3 H3 0.9300 . ?
C3 C2 1.395(5) . ?
C3 C4 1.377(5) . ?
C1 C2 1.489(5) . ?
N3 H3A 0.9000 . ?
N3 H3B 0.9000 . ?
C8 C7 1.487(4) . ?
C8 C12 1.390(5) . ?
N1 H1 0.8600 . ?
N1 C4 1.336(5) . ?
N1 C5 1.336(5) . ?
C7 O2 1.248(4) . ?
C6 H6 0.9300 . ?
C6 C2 1.392(5) . ?
C6 C5 1.377(5) . ?
N6 H6A 0.9000 . ?
N6 H6B 0.9000 . ?
C10 H10 0.9300 . ?
C10 N4 1.342(5) . ?
C4 H4 0.9300 . ?
N4 H4A 0.8600 . ?
N4 C11 1.343(5) . ?
C12 H12 0.9300 . ?
C12 C11 1.372(5) . ?
C11 H11 0.9300 . ?
C5 H5A 0.9300 . ?

loop_
_geom_torsion_atom_site_label_1
_geom_torsion_atom_site_label_2
_geom_torsion_atom_site_label_3
_geom_torsion_atom_site_label_4
_geom_torsion
_geom_torsion_site_symmetry_1
_geom_torsion_site_symmetry_2
_geom_torsion_site_symmetry_3
_geom_torsion_site_symmetry_4
_geom_torsion_publ_flag
Ni1 O1 C1 N2 1.3(4) . . . . ?
Ni1 O1 C1 C2 179.3(2) . . . . ?
Ni1 O6 N8 O7 16.9(4) . . . . ?
Ni1 O6 N8 O8 -162.8(2) . . . . ?
C9 C8 C7 N5 -40.4(5) . . . . ?
C9 C8 C7 O2 136.6(3) . . . . ?
C9 C8 C12 C11 -1.1(5) . . . . ?
C9 C10 N4 C11 -1.1(5) . . . . ?
O5 N7 O3 Ni1 -7.3(4) . . . . ?
O1 Ni1 O6 N8 -25.7(3) . . . . ?
O1 Ni1 N3 N2 6.9(2) . . . . ?
O1 Ni1 O2 C7 -97.2(15) . . . . ?
O1 Ni1 O3 N7 -149.7(3) . . . . ?
O1 Ni1 N6 N5 172.40(19) . . . . ?
O1 C1 C2 C3 -138.6(3) . . . . ?
O1 C1 C2 C6 36.7(5) . . . . ?
N5 C7 O2 Ni1 -4.0(4) . . . . ?
N2 C1 C2 C3 39.5(5) . . . . ?
N2 C1 C2 C6 -145.3(3) . . . . ?
O6 Ni1 O1 C1 84.7(2) . . . . ?
O6 Ni1 N3 N2 -93.4(2) . . . . ?
O6 Ni1 O2 C7 95.1(2) . . . . ?
O6 Ni1 O3 N7 27(4) . . . . ?
O6 Ni1 N6 N5 -87.2(2) . . . . ?
C1 N2 N3 Ni1 -8.4(3) . . . . ?
N3 Ni1 O1 C1 -4.9(2) . . . . ?
N3 Ni1 O6 N8 57.2(3) . . . . ?
N3 Ni1 O2 C7 -174.8(2) . . . . ?
N3 Ni1 O3 N7 127.5(3) . . . . ?
N3 Ni1 N6 N5 35(7) . . . . ?
N3 N2 C1 O1 5.3(5) . . . . ?
N3 N2 C1 C2 -172.7(3) . . . . ?
C8 C9 C10 N4 0.3(5) . . . . ?
C8 C7 O2 Ni1 179.1(2) . . . . ?
C8 C12 C11 N4 0.4(5) . . . . ?
C7 N5 N6 Ni1 3.4(3) . . . . ?
C7 C8 C12 C11 174.2(3) . . . . ?
O2 Ni1 O1 C1 -83.0(15) . . . . ?
O2 Ni1 O6 N8 153.6(3) . . . . ?
O2 Ni1 N3 N2 -176.6(2) . . . . ?
O2 Ni1 O3 N7 31.1(3) . . . . ?
O2 Ni1 N6 N5 -4.11(19) . . . . ?
O3 Ni1 O1 C1 -95.4(2) . . . . ?
O3 Ni1 O6 N8 158(4) . . . . ?
O3 Ni1 N3 N2 87.7(2) . . . . ?
O3 Ni1 O2 C7 -84.8(2) . . . . ?
O3 Ni1 N6 N5 91.7(2) . . . . ?
N6 Ni1 O1 C1 175.8(2) . . . . ?
N6 Ni1 O6 N8 -123.7(3) . . . . ?
N6 Ni1 N3 N2 145(7) . . . . ?
N6 Ni1 O2 C7 4.5(2) . . . . ?
N6 Ni1 O3 N7 -51.6(3) . . . . ?
N6 N5 C7 C8 177.1(3) . . . . ?
N6 N5 C7 O2 0.2(5) . . . . ?
C2 C3 C4 N1 0.3(5) . . . . ?
C2 C6 C5 N1 0.7(5) . . . . ?
C10 C9 C8 C7 -174.4(3) . . . . ?
C10 C9 C8 C12 0.8(5) . . . . ?
C10 N4 C11 C12 0.7(5) . . . . ?
C4 C3 C2 C1 175.3(3) . . . . ?
C4 C3 C2 C6 0.2(5) . . . . ?
C4 N1 C5 C6 -0.3(5) . . . . ?
C12 C8 C7 N5 144.4(3) . . . . ?
C12 C8 C7 O2 -38.7(4) . . . . ?
O4 N7 O3 Ni1 172.3(2) . . . . ?
C5 N1 C4 C3 -0.3(5) . . . . ?
C5 C6 C2 C3 -0.7(5) . . . . ?
C5 C6 C2 C1 -176.0(3) . . . . ?
